data_2009206
loop_
_publ_author_name
'Baldwin, Michael J.'
'Krause Bauer, Jeanette A.'

_publ_section_title
;
 <i>cis</i>-Bis(ethylenediamine)bis(pyridine)nickel(II) dinitrate
;
_journal_issue 11
_journal_name_full 'Acta Crystallographica Section C'
_journal_page_first 1772
_journal_page_last 1773
_journal_paper_doi 10.1107/S0108270199010458
_journal_volume 55
_journal_year 1999
_chemical_formula_iupac '[Ni (C2 H8 N2)2 (C5 H5 N)2] (N O3)2'
_chemical_formula_moiety 'C14 H26 N6 Ni 2+, 2N O3 1-'
_chemical_formula_sum 'C14 H26 N8 Ni O6'
_chemical_formula_weight 461.14
_chemical_melting_point 'decomposes 234-240\% C'
_chemical_name_systematic
;
cis-bis(ethylenediamine)-bis(pyridyl)nickel(II) nitrate
;
_chemical_temperature_decomposition 510(3)
_space_group_IT_number 14
_symmetry_cell_setting monoclinic
_symmetry_space_group_name_Hall '-P 2ybc'
_symmetry_space_group_name_H-M 'P 1 21/c 1'
_audit_creation_method SHELXL
_cell_angle_alpha 90.00
_cell_angle_beta 94.680(10)
_cell_angle_gamma 90.00
_cell_formula_units_Z 4
_cell_length_a 8.8890(10)
_cell_length_b 8.1070(10)
_cell_length_c 28.7150(10)
_cell_measurement_reflns_used 4613
_cell_measurement_temperature 223(2)
_cell_measurement_theta_max 25.37
_cell_measurement_theta_min 3.57
_cell_volume 2062.4(4)
_computing_cell_refinement SMART
_computing_data_collection 'SMART (Bruker, 1997)'
_computing_data_reduction 'SAINT (Bruker, 1997)'
_computing_molecular_graphics 'SHELXTL (Version 5.03)'
_computing_publication_material 'SHELXTL (Version 5.03)'
_computing_structure_refinement 'SHELXTL (Version 5.1; Bruker, 1997)'
_computing_structure_solution 'SHELXTL (Version 5.03; Bruker, 1997)'
_diffrn_ambient_temperature 223(2)
_diffrn_detector_area_resol_mean 0.8
_diffrn_measured_fraction_theta_full 0.993
_diffrn_measured_fraction_theta_max 0.993
_diffrn_measurement_device_type 'SMART CCD'
_diffrn_measurement_method \w
_diffrn_radiation_monochromator graphite
_diffrn_radiation_source 'sealed tube'
_diffrn_radiation_type MoK\a
_diffrn_radiation_wavelength 0.71073
_diffrn_reflns_av_R_equivalents 0.085
_diffrn_reflns_av_sigmaI/netI 0.0890
_diffrn_reflns_limit_h_max 10
_diffrn_reflns_limit_h_min -11
_diffrn_reflns_limit_k_max 10
_diffrn_reflns_limit_k_min -8
_diffrn_reflns_limit_l_max 35
_diffrn_reflns_limit_l_min -33
_diffrn_reflns_number 11984
_diffrn_reflns_theta_full 28.28
_diffrn_reflns_theta_max 26.37
_diffrn_reflns_theta_min 2.60
_diffrn_standards_decay_% none
_exptl_absorpt_coefficient_mu 0.989
_exptl_absorpt_correction_T_max 0.928
_exptl_absorpt_correction_T_min 0.740
_exptl_absorpt_correction_type multi-scan
_exptl_absorpt_process_details '(SADABS; Sheldrick, 1996)'
_exptl_crystal_colour pink--purple
_exptl_crystal_density_diffrn 1.485
_exptl_crystal_density_method 'not measured'
_exptl_crystal_description needle
_exptl_crystal_F_000 968
_exptl_crystal_size_max 0.50
_exptl_crystal_size_mid 0.10
_exptl_crystal_size_min 0.10
_refine_diff_density_max 0.52
_refine_diff_density_min -0.42
_refine_ls_extinction_method none
_refine_ls_goodness_of_fit_ref 1.018
_refine_ls_hydrogen_treatment mixed
_refine_ls_matrix_type full
_refine_ls_number_parameters 294
_refine_ls_number_reflns 4170
_refine_ls_number_restraints 0
_refine_ls_restrained_S_all 1.018
_refine_ls_R_factor_all 0.102
_refine_ls_R_factor_gt 0.055
_refine_ls_shift/su_max <0.001
_refine_ls_shift/su_mean 0.000
_refine_ls_structure_factor_coef Fsqd
_refine_ls_weighting_details 'calc w = 1/[\s^2^(Fo^2^)+(0.0292P)^2^+2.1385P] where P = (Fo^2^+2Fc^2^)/3'
_refine_ls_weighting_scheme calc
_refine_ls_wR_factor_ref 0.118
_reflns_number_gt 2718
_reflns_number_total 4170
_reflns_threshold_expression I>2\s(I)
_cod_data_source_file sx1089.cif
_cod_data_source_block 1
_cod_depositor_comments
;
The following automatic conversions were performed:
'_symmetry_cell_setting' value 'Monoclinic' changed to 'monoclinic'
according to '/home/saulius/struct/CIF-dictionaries/cif_core.dic'
dictionary named 'cif_core.dic' version 2.4.1 from 2010-06-29.

Automatic conversion script
Id: cif_fix_enum 1527 2010-12-29 10:47:43Z saulius 

'_chemical_melting_point' tag was changed to
'_chemical_temperature_decomposition' since the value had been given
as 'decomposes 234-240\% C'. The value 'decomposes 234-240\% C' was changed
to '510(3)' - it was converted from degrees Celsius(C) to Kelvins(K), 
the average value was taken and precision was estimated.

Adriana Da\<skevi\<c, 2011-06-07

The following automatic conversions were performed:

'_symmetry_cell_setting' value 'Monoclinic' changed to 'monoclinic'
according to /home/saulius/struct/CIF-dictionaries/cif_core.dic
dictionary named 'cif_core.dic' version 2.4.1 from 2010-06-29.

Automatic conversion script
Id: cif_fix_values 1715 2011-07-08 13:25:40Z adriana 
;
_cod_original_sg_symbol_H-M 'P 21/c'
_cod_database_code 2009206
_cod_database_fobs_code 2009206

loop_
_symmetry_equiv_pos_as_xyz
'x, y, z'
'-x, y+1/2, -z+1/2'
'-x, -y, -z'
'x, -y-1/2, z-1/2'

loop_
_atom_site_label
_atom_site_fract_x
_atom_site_fract_y
_atom_site_fract_z
_atom_site_U_iso_or_equiv
_atom_site_adp_type
_atom_site_calc_flag
_atom_site_refinement_flags
_atom_site_occupancy
_atom_site_disorder_assembly
_atom_site_disorder_group
_atom_site_type_symbol
Ni .16697(5) .07838(6) .139837(16) .02830(16) Uani d . 1 . . Ni
N1 .0079(4) .1489(6) .08314(12) .0401(9) Uani d . 1 . . N
H1A .044(5) .211(6) .0628(16) .053(16) Uiso d . 1 . . H
H1B -.025(5) .064(6) .0668(16) .052(15) Uiso d . 1 . . H
N2 .0204(4) .2219(5) .17811(12) .0344(9) Uani d . 1 . . N
H2A -.040(4) .165(5) .1903(12) .018(11) Uiso d . 1 . . H
H2B .072(5) .278(5) .2001(15) .047(13) Uiso d . 1 . . H
N3 .0529(4) -.1430(5) .15246(14) .0383(9) Uani d . 1 . . N
H3A -.024(5) -.125(5) .1647(15) .044(15) Uiso d . 1 . . H
H3B .018(5) -.197(6) .1271(16) .055(15) Uiso d . 1 . . H
N4 .2970(4) .0041(5) .20242(12) .0350(8) Uani d . 1 . . N
H4A .398(5) -.025(5) .1972(14) .045(13) Uiso d . 1 . . H
H4B .307(4) .085(5) .2217(13) .025(11) Uiso d . 1 . . H
N5 .3089(3) .2903(4) .13129(10) .0312(8) Uani d . 1 . . N
N6 .3079(3) -.0505(4) .09534(10) .0320(8) Uani d . 1 . . N
C1 .3831(5) .3639(5) .16818(13) .0370(10) Uani d . 1 . . C
H1 .3548 .3379 .1981 .044 Uiso calc R 1 . . H
C2 .4981(5) .4750(5) .16468(16) .0463(12) Uani d . 1 . . C
H2 .5457 .5246 .1916 .056 Uiso calc R 1 . . H
C3 .5424(5) .5125(6) .12123(18) .0504(12) Uani d . 1 . . C
H3 .6230 .5855 .1179 .060 Uiso calc R 1 . . H
C4 .4671(5) .4417(5) .08292(16) .0482(12) Uani d . 1 . . C
H4 .4936 .4674 .0527 .058 Uiso calc R 1 . . H
C5 .3522(5) .3325(5) .08909(14) .0431(11) Uani d . 1 . . C
H5 .3012 .2847 .0625 .052 Uiso calc R 1 . . H
C6 .4585(4) -.0346(5) .09991(13) .0349(10) Uani d . 1 . . C
H6 .5025 .0220 .1262 .042 Uiso calc R 1 . . H
C7 .5517(5) -.0964(5) .06842(14) .0390(10) Uani d . 1 . . C
H7 .6568 -.0821 .0731 .047 Uiso calc R 1 . . H
C8 .4886(5) -.1801(5) .02965(14) .0437(11) Uani d . 1 . . C
H8 .5495 -.2214 .0071 .052 Uiso calc R 1 . . H
C9 .3355(5) -.2013(6) .02495(14) .0463(12) Uani d . 1 . . C
H9 .2898 -.2605 -.0006 .056 Uiso calc R 1 . . H
C10 .2491(5) -.1352(5) .05793(14) .0391(10) Uani d . 1 . . C
H10 .1439 -.1500 .0541 .047 Uiso calc R 1 . . H
C11 -.1190(5) .2368(6) .10243(14) .0495(12) Uani d . 1 . . C
H11A -.1946 .1571 .1112 .059 Uiso calc R 1 . . H
H11B -.1671 .3108 .0787 .059 Uiso calc R 1 . . H
C12 -.0614(5) .3351(6) .14475(15) .0476(12) Uani d . 1 . . C
H12A .0064 .4226 .1356 .057 Uiso calc R 1 . . H
H12B -.1460 .3863 .1592 .057 Uiso calc R 1 . . H
C13 .1537(5) -.2446(5) .18402(15) .0454(11) Uani d . 1 . . C
H13A .2340 -.2924 .1668 .054 Uiso calc R 1 . . H
H13B .0966 -.3350 .1968 .054 Uiso calc R 1 . . H
C14 .2213(5) -.1369(6) .22298(15) .0453(11) Uani d . 1 . . C
H14A .1419 -.0973 .2419 .054 Uiso calc R 1 . . H
H14B .2943 -.2002 .2432 .054 Uiso calc R 1 . . H
N7 .2856(4) .4042(6) .28692(11) .0478(10) Uani d . 1 . . N
O1 .2944(5) .5328(5) .30899(14) .0985(16) Uani d . 1 . . O
O2 .3994(4) .3230(4) .28204(11) .0605(9) Uani d . 1 . . O
O3 .1640(4) .3595(8) .26883(12) .145(3) Uani d . 1 . . O
N8 .1412(4) .1800(5) .46347(12) .0452(9) Uani d . 1 . . N
O4 .1046(4) .1565(5) .42174(11) .0818(13) Uani d . 1 . . O
O5 .1185(4) .3170(4) .48108(11) .0579(9) Uani d . 1 . . O
O6 .2087(5) .0694(5) .48600(13) .0915(14) Uani d . 1 . . O

loop_
_atom_site_aniso_label
_atom_site_aniso_U_11
_atom_site_aniso_U_22
_atom_site_aniso_U_33
_atom_site_aniso_U_12
_atom_site_aniso_U_13
_atom_site_aniso_U_23
Ni .0266(3) .0357(3) .0221(2) -.0026(2) -.00081(17) -.0015(2)
N1 .037(2) .055(3) .0264(19) -.0016(19) -.0046(16) .000(2)
N2 .032(2) .042(2) .0285(19) -.0043(18) -.0003(16) -.0026(18)
N3 .030(2) .047(2) .039(2) -.0044(18) .0056(18) -.0079(19)
N4 .035(2) .039(2) .0297(19) -.0056(18) -.0016(16) -.0016(18)
N5 .0336(18) .035(2) .0255(17) -.0005(15) .0044(13) .0011(15)
N6 .0320(18) .035(2) .0282(17) -.0070(15) -.0010(13) -.0038(15)
C1 .045(3) .039(3) .027(2) -.005(2) -.0005(18) -.0030(19)
C2 .048(3) .036(3) .052(3) -.010(2) -.014(2) .002(2)
C3 .039(3) .041(3) .071(3) -.008(2) .005(2) .013(3)
C4 .063(3) .040(3) .042(3) -.009(2) .013(2) .009(2)
C5 .059(3) .043(3) .027(2) -.008(2) .0023(19) .006(2)
C6 .036(2) .037(3) .032(2) -.0040(19) .0026(17) -.0020(19)
C7 .038(2) .035(3) .045(2) -.001(2) .0090(19) -.001(2)
C8 .057(3) .039(3) .037(2) .012(2) .013(2) -.001(2)
C9 .061(3) .044(3) .033(2) .007(2) -.007(2) -.013(2)
C10 .038(2) .043(3) .035(2) -.001(2) -.0034(18) -.008(2)
C11 .045(3) .063(3) .038(2) .012(2) -.013(2) -.005(2)
C12 .049(3) .048(3) .044(3) .016(2) -.009(2) -.001(2)
C13 .049(3) .040(3) .049(3) -.002(2) .008(2) .011(2)
C14 .044(3) .052(3) .039(2) -.004(2) -.001(2) .013(2)
N7 .032(2) .089(3) .0228(18) -.003(2) .0008(15) -.006(2)
O1 .129(4) .093(3) .066(3) .056(3) -.034(2) -.039(3)
O2 .064(2) .066(2) .053(2) .0239(19) .0108(17) .0003(18)
O3 .042(2) .347(8) .046(2) -.066(3) .0084(17) -.065(4)
N8 .048(2) .055(3) .032(2) .007(2) -.0050(16) .004(2)
O4 .113(3) .091(3) .0367(19) .046(2) -.0229(19) -.014(2)
O5 .052(2) .059(2) .062(2) .0067(17) .0048(16) -.0202(19)
O6 .128(4) .064(3) .073(3) .011(3) -.049(2) .020(2)

loop_
_atom_type_symbol
_atom_type_description
_atom_type_scat_dispersion_real
_atom_type_scat_dispersion_imag
_atom_type_scat_source
C C 0.0033 0.0016 'International Tables Vol C Tables 4.2.6.8 and 6.1.1.4'
H H 0.0000 0.0000 'International Tables Vol C Tables 4.2.6.8 and 6.1.1.4'
N N 0.0061 0.0033 'International Tables Vol C Tables 4.2.6.8 and 6.1.1.4'
O O 0.0106 0.0060 'International Tables Vol C Tables 4.2.6.8 and 6.1.1.4'
Ni Ni 0.3393 1.1124 'International Tables Vol C Tables 4.2.6.8 and 6.1.1.4'

loop_
_geom_angle_atom_site_label_1
_geom_angle_atom_site_label_2
_geom_angle_atom_site_label_3
_geom_angle
_geom_angle_publ_flag
N3 Ni N2 93.06(17) y
N3 Ni N6 90.00(14) y
N2 Ni N6 174.17(13) y
N3 Ni N4 81.40(14) y
N2 Ni N4 91.81(15) y
N6 Ni N4 93.55(14) y
N3 Ni N1 93.50(17) y
N2 Ni N1 81.51(14) y
N6 Ni N1 93.37(13) y
N4 Ni N1 171.40(15) y
N3 Ni N5 172.69(13) y
N2 Ni N5 90.68(15) y
N6 Ni N5 86.83(12) y
N4 Ni N5 92.22(13) y
N1 Ni N5 93.26(15) y
C11 N1 Ni 108.6(2) y
C11 N1 H1A 108(3) n
Ni N1 H1A 115(3) n
C11 N1 H1B 110(3) n
Ni N1 H1B 112(3) n
H1A N1 H1B 103(4) n
C12 N2 Ni 107.2(3) y
C12 N2 H2A 109(3) n
Ni N2 H2A 111(3) n
C12 N2 H2B 110(3) n
Ni N2 H2B 111(3) n
H2A N2 H2B 108(4) n
C13 N3 Ni 107.8(3) y
C13 N3 H3A 109(3) n
Ni N3 H3A 111(3) n
C13 N3 H3B 113(3) n
Ni N3 H3B 115(3) n
H3A N3 H3B 101(4) n
C14 N4 Ni 108.7(2) y
C14 N4 H4A 110(3) n
Ni N4 H4A 113(2) n
C14 N4 H4B 111(2) n
Ni N4 H4B 110(2) n
H4A N4 H4B 104(3) n
C1 N5 C5 116.1(3) y
C1 N5 Ni 121.3(3) y
C5 N5 Ni 121.2(3) y
C6 N6 C10 116.6(3) y
C6 N6 Ni 121.6(2) y
C10 N6 Ni 121.3(3) y
N5 C1 C2 123.8(4) y
N5 C1 H1 118.1 n
C2 C1 H1 118.1 n
C1 C2 C3 118.8(4) y
C1 C2 H2 120.6 n
C3 C2 H2 120.6 n
C4 C3 C2 118.8(4) y
C4 C3 H3 120.6 n
C2 C3 H3 120.6 n
C3 C4 C5 119.2(4) y
C3 C4 H4 120.4 n
C5 C4 H4 120.4 n
N5 C5 C4 123.4(4) y
N5 C5 H5 118.3 n
C4 C5 H5 118.3 n
N6 C6 C7 123.6(4) y
N6 C6 H6 118.2 n
C7 C6 H6 118.2 n
C6 C7 C8 118.9(4) y
C6 C7 H7 120.6 n
C8 C7 H7 120.6 n
C9 C8 C7 118.5(4) y
C9 C8 H8 120.8 n
C7 C8 H8 120.8 n
C8 C9 C10 119.4(4) y
C8 C9 H9 120.3 n
C10 C9 H9 120.3 n
N6 C10 C9 123.1(4) y
N6 C10 H10 118.4 n
C9 C10 H10 118.4 n
N1 C11 C12 109.7(3) y
N1 C11 H11A 109.7 n
C12 C11 H11A 109.7 n
N1 C11 H11B 109.7 n
C12 C11 H11B 109.7 n
H11A C11 H11B 108.2 n
N2 C12 C11 108.2(4) y
N2 C12 H12A 110.1 n
C11 C12 H12A 110.1 n
N2 C12 H12B 110.1 n
C11 C12 H12B 110.1 n
H12A C12 H12B 108.4 n
N3 C13 C14 108.6(4) y
N3 C13 H13A 110.0 n
C14 C13 H13A 110.0 n
N3 C13 H13B 110.0 n
C14 C13 H13B 110.0 n
H13A C13 H13B 108.4 n
N4 C14 C13 108.6(3) y
N4 C14 H14A 110.0 n
C13 C14 H14A 110.0 n
N4 C14 H14B 110.0 n
C13 C14 H14B 110.0 n
H14A C14 H14B 108.3 n
O3 N7 O1 119.6(5) n
O3 N7 O2 120.3(5) n
O1 N7 O2 120.1(4) n
O4 N8 O6 118.5(4) n
O4 N8 O5 119.7(4) n
O6 N8 O5 121.6(4) n

loop_
_geom_bond_atom_site_label_1
_geom_bond_atom_site_label_2
_geom_bond_site_symmetry_2
_geom_bond_distance
_geom_bond_publ_flag
Ni N3 . 2.107(4) y
Ni N2 . 2.120(4) y
Ni N6 . 2.134(3) y
Ni N4 . 2.142(3) y
Ni N1 . 2.145(3) y
Ni N5 . 2.157(3) y
N1 C11 . 1.480(6) y
N1 H1A . .85(5) n
N1 H1B . .87(5) n
N2 C12 . 1.475(5) y
N2 H2A . .81(4) n
N2 H2B . .88(4) n
N3 C13 . 1.473(5) y
N3 H3A . .81(4) n
N3 H3B . .88(5) n
N4 C14 . 1.474(5) y
N4 H4A . .95(4) n
N4 H4B . .86(4) n
N5 C1 . 1.341(5) y
N5 C5 . 1.345(5) y
N6 C6 . 1.341(5) y
N6 C10 . 1.344(5) y
C1 C2 . 1.373(6) y
C1 H1 . .9400 n
C2 C3 . 1.373(6) y
C2 H2 . .9400 n
C3 C4 . 1.366(6) y
C3 H3 . .9400 n
C4 C5 . 1.374(6) y
C4 H4 . .9400 n
C5 H5 . .9400 n
C6 C7 . 1.371(5) y
C6 H6 . .9400 n
C7 C8 . 1.383(6) y
C7 H7 . .9400 n
C8 C9 . 1.367(6) y
C8 H8 . .9400 n
C9 C10 . 1.376(6) y
C9 H9 . .9400 n
C10 H10 . .9400 n
C11 C12 . 1.507(6) y
C11 H11A . .9800 n
C11 H11B . .9800 n
C12 H12A . .9800 n
C12 H12B . .9800 n
C13 C14 . 1.505(6) y
C13 H13A . .9800 n
C13 H13B . .9800 n
C14 H14A . .9800 n
C14 H14B . .9800 n
N7 O3 . 1.216(4) n
N7 O1 . 1.219(5) n
N7 O2 . 1.224(4) n
N8 O4 . 1.230(4) n
N8 O6 . 1.233(5) n
N8 O5 . 1.243(5) n

loop_
_geom_hbond_atom_site_label_D
_geom_hbond_atom_site_label_H
_geom_hbond_atom_site_label_A
_geom_hbond_site_symmetry_A
_geom_hbond_distance_DH
_geom_hbond_distance_HA
_geom_hbond_distance_DA
_geom_hbond_angle_DHA
_geom_hbond_publ_flag
N1 H1A O5 4_565 0.85(5) 2.50(5) 3.179(5) 137(4) y
N1 H1B O5 2_545 0.87(5) 2.53(5) 3.401(6) 179(4) y
N2 H2A O1 2_545 0.81(4) 2.51(4) 3.238(6) 151(3) y
N3 H3A O3 2_545 0.81(4) 2.37(5) 3.089(5) 149(4) y
N3 H3B O4 2_545 0.88(5) 2.08(5) 2.942(5) 166(4) y
N2 H2B O3 1 0.88(4) 2.18(5) 3.019(5) 161(4) y
N4 H4B O2 1 0.86(4) 2.68(4) 3.521(5) 168(3) y
N4 H4A O2 2_645 0.95(4) 2.23(4) 3.073(5) 148(3) y

loop_
_geom_torsion_atom_site_label_1
_geom_torsion_atom_site_label_2
_geom_torsion_atom_site_label_3
_geom_torsion_atom_site_label_4
_geom_torsion
_geom_torsion_publ_flag
N3 Ni N1 C11 86.0(3) n
N2 Ni N1 C11 -6.6(3) n
N6 Ni N1 C11 176.2(3) n
N4 Ni N1 C11 32.7(13) n
N5 Ni N1 C11 -96.8(3) n
N3 Ni N2 C12 -115.3(3) n
N6 Ni N2 C12 6.3(16) n
N4 Ni N2 C12 163.2(3) n
N1 Ni N2 C12 -22.2(3) n
N5 Ni N2 C12 71.0(3) n
N2 Ni N3 C13 -111.0(3) n
N6 Ni N3 C13 74.0(3) n
N4 Ni N3 C13 -19.6(3) n
N1 Ni N3 C13 167.4(3) n
N5 Ni N3 C13 9.7(13) n
N3 Ni N4 C14 -9.6(3) n
N2 Ni N4 C14 83.2(3) n
N6 Ni N4 C14 -99.1(3) n
N1 Ni N4 C14 44.4(13) n
N5 Ni N4 C14 173.9(3) n
N3 Ni N5 C1 -57.0(12) n
N2 Ni N5 C1 63.9(3) n
N6 Ni N5 C1 -121.4(3) n
N4 Ni N5 C1 -27.9(3) n
N1 Ni N5 C1 145.4(3) n
N3 Ni N5 C5 108.7(11) n
N2 Ni N5 C5 -130.4(3) n
N6 Ni N5 C5 44.3(3) n
N4 Ni N5 C5 137.7(3) n
N1 Ni N5 C5 -48.9(3) n
N3 Ni N6 C6 -130.7(3) n
N2 Ni N6 C6 107.5(14) n
N4 Ni N6 C6 -49.4(3) n
N1 Ni N6 C6 135.8(3) n
N5 Ni N6 C6 42.7(3) n
N3 Ni N6 C10 57.5(3) n
N2 Ni N6 C10 -64.2(15) n
N4 Ni N6 C10 138.9(3) n
N1 Ni N6 C10 -36.0(3) n
N5 Ni N6 C10 -129.1(3) n
C5 N5 C1 C2 -0.6(6) n
Ni N5 C1 C2 165.7(3) n
N5 C1 C2 C3 -1.0(7) n
C1 C2 C3 C4 2.0(7) n
C2 C3 C4 C5 -1.6(7) n
C1 N5 C5 C4 1.2(6) n
Ni N5 C5 C4 -165.2(3) n
C3 C4 C5 N5 -0.1(7) n
C10 N6 C6 C7 1.4(6) n
Ni N6 C6 C7 -170.7(3) n
N6 C6 C7 C8 0.0(6) n
C6 C7 C8 C9 -1.6(6) n
C7 C8 C9 C10 1.9(6) n
C6 N6 C10 C9 -1.1(6) n
Ni N6 C10 C9 171.0(3) n
C8 C9 C10 N6 -0.5(7) n
Ni N1 C11 C12 34.1(5) n
Ni N2 C12 C11 47.1(4) n
N1 C11 C12 N2 -55.1(5) n
Ni N3 C13 C14 45.6(4) n
Ni N4 C14 C13 36.8(4) n
N3 C13 C14 N4 -55.6(5) n
